data_4324469
loop_
_publ_author_name
'Ian J. Casely'
'Joseph W. Ziller'
'Bruce J. Mincher'
'William J. Evans'

_publ_section_title
;
 Bismuth Coordination Chemistry with Allyl, Alkoxide, Aryloxide, and
 Tetraphenylborate Ligands and the {[2,6-(Me2NCH2)2C6H3]2Bi}+ Cation
;
_journal_name_full 'Inorganic Chemistry'
_journal_page_first 1513
_journal_page_last 1520
_journal_paper_doi 10.1021/ic102119y
_journal_volume 50
_journal_year 2011
_chemical_formula_sum 'C27 H43 Bi N4'
_chemical_formula_weight 632.63
_chemical_name_systematic
; 
 ? 
;
_space_group_IT_number 14
_symmetry_cell_setting monoclinic
_symmetry_space_group_name_Hall '-P 2ybc'
_symmetry_space_group_name_H-M 'P 1 21/c 1'
_atom_sites_solution_hydrogens geom
_atom_sites_solution_primary direct
_atom_sites_solution_secondary difmap
_audit_creation_method SHELXTL
_cell_angle_alpha 90.00
_cell_angle_beta 106.7253(5)
_cell_angle_gamma 90.00
_cell_formula_units_Z 4
_cell_length_a 9.9777(5)
_cell_length_b 17.5299(9)
_cell_length_c 16.9668(8)
_cell_measurement_reflns_used 9884
_cell_measurement_temperature 148(2)
_cell_measurement_theta_max 28.11
_cell_measurement_theta_min 2.43
_cell_volume 2842.1(2)
_computing_cell_refinement 'Bruker SMART APEX2/SAINT'
_computing_data_collection 'Bruker SMART APEX2'
_computing_data_reduction 'Bruker SAINT'
_computing_molecular_graphics 'Bruker SHELXTL'
_computing_publication_material 'Bruker SHELXTL'
_computing_structure_refinement 'SHELXL-97 (Sheldrick, 2008)'
_computing_structure_solution 'SHELXS-97 (Sheldrick, 2008)'
_diffrn_ambient_temperature 148(2)
_diffrn_measured_fraction_theta_full 0.992
_diffrn_measured_fraction_theta_max 0.992
_diffrn_measurement_device_type 'Bruker SMART APEX II CCD'
_diffrn_measurement_method 'phi and omega'
_diffrn_radiation_monochromator graphite
_diffrn_radiation_source 'fine-focus sealed tube'
_diffrn_radiation_type MoK\a
_diffrn_radiation_wavelength 0.71073
_diffrn_reflns_av_R_equivalents 0.0221
_diffrn_reflns_av_sigmaI/netI 0.0168
_diffrn_reflns_limit_h_max 12
_diffrn_reflns_limit_h_min -12
_diffrn_reflns_limit_k_max 22
_diffrn_reflns_limit_k_min -22
_diffrn_reflns_limit_l_max 22
_diffrn_reflns_limit_l_min -22
_diffrn_reflns_number 32065
_diffrn_reflns_theta_full 27.48
_diffrn_reflns_theta_max 27.48
_diffrn_reflns_theta_min 1.71
_exptl_absorpt_coefficient_mu 6.223
_exptl_absorpt_correction_T_max 0.6043
_exptl_absorpt_correction_T_min 0.3692
_exptl_absorpt_correction_type multi-scan
_exptl_absorpt_process_details 'Bruker SADABS'
_exptl_crystal_colour yellow
_exptl_crystal_density_diffrn 1.479
_exptl_crystal_density_meas ?
_exptl_crystal_description irregular
_exptl_crystal_F_000 1264
_exptl_crystal_size_max 0.20
_exptl_crystal_size_mid 0.10
_exptl_crystal_size_min 0.09
_refine_diff_density_max 1.311
_refine_diff_density_min -0.411
_refine_diff_density_rms 0.081
_refine_ls_extinction_method none
_refine_ls_goodness_of_fit_ref 1.034
_refine_ls_hydrogen_treatment constr
_refine_ls_matrix_type full
_refine_ls_number_parameters 297
_refine_ls_number_reflns 6460
_refine_ls_number_restraints 0
_refine_ls_restrained_S_all 1.034
_refine_ls_R_factor_all 0.0222
_refine_ls_R_factor_gt 0.0182
_refine_ls_shift/su_max 0.001
_refine_ls_shift/su_mean 0.000
_refine_ls_structure_factor_coef Fsqd
_refine_ls_weighting_details 'calc w=1/[\s^2^(Fo^2^)+(0.0255P)^2^+1.3870P] where P=(Fo^2^+2Fc^2^)/3'
_refine_ls_weighting_scheme calc
_refine_ls_wR_factor_gt 0.0430
_refine_ls_wR_factor_ref 0.0445
_reflns_number_gt 5791
_reflns_number_total 6460
_reflns_threshold_expression >2sigma(I)
_cod_data_source_file ic102119y_si_002_1.cif
_cod_data_source_block ijc3x
_cod_depositor_comments
;
The following automatic conversions were performed:

'_exptl_crystal_density_meas' value 'none' was changed to '?' - the
value is perceived as not measured.

Automatic conversion script
Id: cif_fix_values 3008 2015-01-20 13:52:24Z robertas 
;
_cod_database_code 4324469

loop_
_symmetry_equiv_pos_as_xyz
'x, y, z'
'-x, y+1/2, -z+1/2'
'-x, -y, -z'
'x, -y-1/2, z-1/2'

loop_
_atom_site_label
_atom_site_type_symbol
_atom_site_fract_x
_atom_site_fract_y
_atom_site_fract_z
_atom_site_U_iso_or_equiv
_atom_site_adp_type
_atom_site_occupancy
_atom_site_symmetry_multiplicity
_atom_site_calc_flag
_atom_site_refinement_flags
Bi1 Bi 0.109421(8) 0.226586(4) 0.034649(5) 0.01790(3) Uani 1 1 d .
N3 N 0.1877(2) 0.09567(12) 0.30583(12) 0.0273(4) Uani 1 1 d .
N4 N -0.1865(2) 0.30866(11) -0.00686(12) 0.0235(4) Uani 1 1 d .
N2 N 0.26026(19) 0.12796(11) -0.06238(12) 0.0238(4) Uani 1 1 d .
N1 N 0.2756(2) 0.37030(11) 0.11387(12) 0.0261(4) Uani 1 1 d .
C1 C 0.3408(2) 0.20212(13) 0.10252(14) 0.0198(4) Uani 1 1 d .
C2 C 0.4188(2) 0.25328(14) 0.16250(14) 0.0227(5) Uani 1 1 d .
C3 C 0.5582(3) 0.23799(15) 0.20313(16) 0.0283(5) Uani 1 1 d .
H3A H 0.6092 0.2725 0.2440 0.034 Uiso 1 1 calc R
C4 C 0.6242(3) 0.17384(16) 0.18549(15) 0.0306(5) Uani 1 1 d .
H4A H 0.7182 0.1629 0.2156 0.037 Uiso 1 1 calc R
C5 C 0.5514(2) 0.12573(14) 0.12325(15) 0.0268(5) Uani 1 1 d .
H5A H 0.5973 0.0827 0.1088 0.032 Uiso 1 1 calc R
C6 C 0.4113(2) 0.13962(13) 0.08142(14) 0.0220(5) Uani 1 1 d .
C7 C 0.3570(2) 0.32617(14) 0.18492(14) 0.0248(5) Uani 1 1 d .
H7A H 0.2959 0.3132 0.2198 0.030 Uiso 1 1 calc R
H7B H 0.4341 0.3585 0.2181 0.030 Uiso 1 1 calc R
C8 C 0.3603(3) 0.39296(16) 0.06042(18) 0.0388(6) Uani 1 1 d .
H8A H 0.3026 0.4223 0.0138 0.058 Uiso 1 1 calc R
H8B H 0.3963 0.3473 0.0400 0.058 Uiso 1 1 calc R
H8C H 0.4389 0.4244 0.0916 0.058 Uiso 1 1 calc R
C9 C 0.2180(3) 0.43759(15) 0.14289(17) 0.0342(6) Uani 1 1 d .
H9A H 0.1646 0.4677 0.0956 0.051 Uiso 1 1 calc R
H9B H 0.2945 0.4686 0.1771 0.051 Uiso 1 1 calc R
H9C H 0.1561 0.4217 0.1755 0.051 Uiso 1 1 calc R
C10 C 0.3421(2) 0.08683(13) 0.01119(14) 0.0248(5) Uani 1 1 d .
H10A H 0.4150 0.0561 -0.0031 0.030 Uiso 1 1 calc R
H10B H 0.2796 0.0513 0.0293 0.030 Uiso 1 1 calc R
C11 C 0.3472(3) 0.18071(16) -0.09243(15) 0.0304(5) Uani 1 1 d .
H11A H 0.2897 0.2070 -0.1415 0.046 Uiso 1 1 calc R
H11B H 0.4219 0.1523 -0.1064 0.046 Uiso 1 1 calc R
H11C H 0.3886 0.2183 -0.0496 0.046 Uiso 1 1 calc R
C12 C 0.1943(3) 0.07299(16) -0.12681(16) 0.0341(6) Uani 1 1 d .
H12A H 0.1327 0.1000 -0.1740 0.051 Uiso 1 1 calc R
H12B H 0.1392 0.0364 -0.1054 0.051 Uiso 1 1 calc R
H12C H 0.2667 0.0457 -0.1442 0.051 Uiso 1 1 calc R
C13 C 0.0387(2) 0.25079(13) 0.15044(14) 0.0201(4) Uani 1 1 d .
C14 C 0.0820(2) 0.21141(13) 0.22598(14) 0.0204(5) Uani 1 1 d .
C15 C 0.0253(2) 0.23063(13) 0.28969(15) 0.0242(5) Uani 1 1 d .
H15A H 0.0553 0.2039 0.3404 0.029 Uiso 1 1 calc R
C16 C -0.0735(3) 0.28779(14) 0.28040(15) 0.0266(5) Uani 1 1 d .
H16A H -0.1113 0.3000 0.3242 0.032 Uiso 1 1 calc R
C17 C -0.1167(2) 0.32708(13) 0.20646(15) 0.0245(5) Uani 1 1 d .
H17A H -0.1847 0.3663 0.1997 0.029 Uiso 1 1 calc R
C18 C -0.0616(2) 0.30979(13) 0.14215(14) 0.0215(4) Uani 1 1 d .
C19 C 0.1968(2) 0.15167(13) 0.24352(14) 0.0228(5) Uani 1 1 d .
H19A H 0.1926 0.1245 0.1917 0.027 Uiso 1 1 calc R
H19B H 0.2886 0.1777 0.2621 0.027 Uiso 1 1 calc R
C20 C 0.3167(3) 0.05131(16) 0.33101(17) 0.0379(6) Uani 1 1 d .
H20A H 0.3108 0.0144 0.3732 0.057 Uiso 1 1 calc R
H20B H 0.3961 0.0856 0.3534 0.057 Uiso 1 1 calc R
H20C H 0.3298 0.0241 0.2833 0.057 Uiso 1 1 calc R
C21 C 0.0686(3) 0.04484(16) 0.27410(19) 0.0398(7) Uani 1 1 d .
H21A H 0.0616 0.0097 0.3176 0.060 Uiso 1 1 calc R
H21B H 0.0816 0.0157 0.2276 0.060 Uiso 1 1 calc R
H21C H -0.0175 0.0750 0.2558 0.060 Uiso 1 1 calc R
C22 C -0.1100(2) 0.35506(13) 0.06281(14) 0.0238(5) Uani 1 1 d .
H22A H -0.1707 0.3974 0.0704 0.029 Uiso 1 1 calc R
H22B H -0.0274 0.3777 0.0505 0.029 Uiso 1 1 calc R
C23 C -0.3226(3) 0.28582(16) 0.00100(18) 0.0336(6) Uani 1 1 d .
H23A H -0.3686 0.2517 -0.0445 0.050 Uiso 1 1 calc R
H23B H -0.3808 0.3312 -0.0007 0.050 Uiso 1 1 calc R
H23C H -0.3099 0.2593 0.0535 0.050 Uiso 1 1 calc R
C24 C -0.2050(3) 0.34994(16) -0.08362(16) 0.0338(6) Uani 1 1 d .
H24A H -0.1132 0.3638 -0.0895 0.051 Uiso 1 1 calc R
H24B H -0.2596 0.3963 -0.0832 0.051 Uiso 1 1 calc R
H24C H -0.2546 0.3175 -0.1299 0.051 Uiso 1 1 calc R
C25 C 0.0092(3) 0.10593(13) 0.02965(16) 0.0278(5) Uani 1 1 d .
H25A H 0.0434 0.0723 -0.0073 0.033 Uiso 1 1 calc R
H25B H 0.0357 0.0829 0.0853 0.033 Uiso 1 1 calc R
C26 C -0.1420(3) 0.11351(17) -0.0008(2) 0.0502(8) Uani 1 1 d .
H26A H -0.1858 0.1347 0.0370 0.060 Uiso 1 1 calc R
C27 C -0.2249(3) 0.09579(18) -0.0714(2) 0.0573(10) Uani 1 1 d .
H27C H -0.1886 0.0743 -0.1124 0.069 Uiso 1 1 calc R
H27A H -0.3227 0.1041 -0.0826 0.069 Uiso 1 1 calc R

loop_
_atom_site_aniso_label
_atom_site_aniso_U_11
_atom_site_aniso_U_22
_atom_site_aniso_U_33
_atom_site_aniso_U_23
_atom_site_aniso_U_13
_atom_site_aniso_U_12
Bi1 0.01923(5) 0.01772(5) 0.01730(5) -0.00026(3) 0.00616(3) -0.00016(3)
N3 0.0317(11) 0.0257(10) 0.0249(10) 0.0071(8) 0.0085(9) 0.0008(9)
N4 0.0259(10) 0.0215(10) 0.0235(10) 0.0002(8) 0.0077(8) 0.0006(8)
N2 0.0224(9) 0.0258(10) 0.0209(9) -0.0030(8) 0.0025(8) 0.0040(8)
N1 0.0311(11) 0.0211(10) 0.0294(11) -0.0002(8) 0.0139(9) -0.0020(8)
C1 0.0216(11) 0.0216(10) 0.0170(10) 0.0008(9) 0.0067(9) -0.0017(9)
C2 0.0257(12) 0.0236(11) 0.0204(11) 0.0005(9) 0.0090(9) -0.0030(9)
C3 0.0256(12) 0.0331(14) 0.0238(12) -0.0009(10) 0.0033(10) -0.0073(10)
C4 0.0223(11) 0.0393(15) 0.0266(12) 0.0051(11) 0.0011(10) 0.0010(11)
C5 0.0259(12) 0.0283(12) 0.0261(12) 0.0035(10) 0.0075(10) 0.0043(10)
C6 0.0234(11) 0.0217(11) 0.0211(11) 0.0026(9) 0.0069(9) -0.0006(9)
C7 0.0265(11) 0.0257(12) 0.0230(11) -0.0062(10) 0.0083(9) -0.0069(10)
C8 0.0474(16) 0.0314(14) 0.0454(16) 0.0065(12) 0.0257(14) -0.0031(12)
C9 0.0375(14) 0.0239(13) 0.0435(15) -0.0071(11) 0.0154(12) -0.0034(11)
C10 0.0251(12) 0.0220(11) 0.0267(12) -0.0012(9) 0.0062(10) 0.0053(9)
C11 0.0290(12) 0.0412(15) 0.0222(11) 0.0008(11) 0.0094(10) 0.0035(11)
C12 0.0340(14) 0.0346(14) 0.0292(13) -0.0110(11) 0.0021(11) 0.0075(11)
C13 0.0207(11) 0.0176(10) 0.0223(11) -0.0014(9) 0.0069(9) -0.0049(8)
C14 0.0209(11) 0.0201(11) 0.0211(11) -0.0016(9) 0.0074(9) -0.0053(8)
C15 0.0248(12) 0.0275(13) 0.0203(11) -0.0014(9) 0.0065(9) -0.0060(9)
C16 0.0276(12) 0.0305(13) 0.0252(12) -0.0078(10) 0.0131(10) -0.0056(10)
C17 0.0224(11) 0.0217(11) 0.0313(12) -0.0039(10) 0.0105(10) -0.0010(9)
C18 0.0209(11) 0.0190(11) 0.0245(11) -0.0022(9) 0.0065(9) -0.0038(9)
C19 0.0248(11) 0.0230(11) 0.0213(11) 0.0009(9) 0.0079(9) -0.0022(9)
C20 0.0407(15) 0.0356(15) 0.0353(15) 0.0130(12) 0.0078(12) 0.0085(12)
C21 0.0373(15) 0.0295(14) 0.0522(18) 0.0104(13) 0.0125(13) -0.0062(11)
C22 0.0266(12) 0.0184(11) 0.0275(12) -0.0005(9) 0.0097(10) 0.0020(9)
C23 0.0247(13) 0.0380(15) 0.0375(15) 0.0023(12) 0.0079(11) -0.0032(11)
C24 0.0389(15) 0.0350(14) 0.0276(13) 0.0032(11) 0.0096(11) 0.0003(11)
C25 0.0309(13) 0.0205(12) 0.0312(13) -0.0017(10) 0.0075(10) -0.0023(10)
C26 0.0433(17) 0.0293(15) 0.081(2) 0.0011(16) 0.0226(17) -0.0052(13)
C27 0.0365(16) 0.0330(16) 0.083(3) 0.0091(16) -0.0138(17) -0.0108(13)

loop_
_atom_type_symbol
_atom_type_description
_atom_type_scat_dispersion_real
_atom_type_scat_dispersion_imag
_atom_type_scat_source
C C 0.0033 0.0016 'International Tables Vol C Tables 4.2.6.8 and 6.1.1.4'
H H 0.0000 0.0000 'International Tables Vol C Tables 4.2.6.8 and 6.1.1.4'
N N 0.0061 0.0033 'International Tables Vol C Tables 4.2.6.8 and 6.1.1.4'
Bi Bi -4.1077 10.2566 'International Tables Vol C Tables 4.2.6.8 and 6.1.1.4'

loop_
_geom_angle_atom_site_label_1
_geom_angle_atom_site_label_2
_geom_angle_atom_site_label_3
_geom_angle
C1 Bi1 C13 96.70(8)
C1 Bi1 C25 101.95(8)
C13 Bi1 C25 87.97(8)
C1 Bi1 N2 65.61(7)
C13 Bi1 N2 151.41(7)
C25 Bi1 N2 74.95(7)
C1 Bi1 N1 66.48(7)
C13 Bi1 N1 74.83(7)
C25 Bi1 N1 157.39(7)
N2 Bi1 N1 114.03(5)
C1 Bi1 N4 158.27(7)
C13 Bi1 N4 67.24(7)
C25 Bi1 N4 92.36(7)
N2 Bi1 N4 134.87(5)
N1 Bi1 N4 94.30(5)
C20 N3 C21 109.8(2)
C20 N3 C19 109.65(19)
C21 N3 C19 110.9(2)
C24 N4 C22 110.51(19)
C24 N4 C23 109.7(2)
C22 N4 C23 111.34(19)
C24 N4 Bi1 107.10(14)
C22 N4 Bi1 80.56(12)
C23 N4 Bi1 133.32(15)
C11 N2 C12 110.0(2)
C11 N2 C10 111.56(18)
C12 N2 C10 109.39(19)
C11 N2 Bi1 105.30(14)
C12 N2 Bi1 126.00(14)
C10 N2 Bi1 93.40(12)
C9 N1 C8 110.1(2)
C9 N1 C7 109.17(19)
C8 N1 C7 111.8(2)
C9 N1 Bi1 126.15(15)
C8 N1 Bi1 106.52(15)
C7 N1 Bi1 91.63(12)
C6 C1 C2 117.9(2)
C6 C1 Bi1 121.43(16)
C2 C1 Bi1 120.49(16)
C3 C2 C1 120.1(2)
C3 C2 C7 117.4(2)
C1 C2 C7 122.6(2)
C4 C3 C2 121.5(2)
C3 C4 C5 119.0(2)
C4 C5 C6 120.7(2)
C5 C6 C1 120.6(2)
C5 C6 C10 117.3(2)
C1 C6 C10 122.1(2)
N1 C7 C2 114.09(19)
N2 C10 C6 112.69(19)
C14 C13 C18 118.1(2)
C14 C13 Bi1 126.48(17)
C18 C13 Bi1 115.43(16)
C15 C14 C13 119.9(2)
C15 C14 C19 117.7(2)
C13 C14 C19 122.2(2)
C16 C15 C14 121.4(2)
C15 C16 C17 119.3(2)
C16 C17 C18 120.8(2)
C17 C18 C13 120.6(2)
C17 C18 C22 119.1(2)
C13 C18 C22 120.3(2)
N3 C19 C14 113.86(19)
N4 C22 C18 112.74(19)
C26 C25 Bi1 108.70(17)
C27 C26 C25 129.4(3)

loop_
_geom_bond_atom_site_label_1
_geom_bond_atom_site_label_2
_geom_bond_distance
Bi1 C1 2.304(2)
Bi1 C13 2.310(2)
Bi1 C25 2.331(2)
Bi1 N2 3.0644(19)
Bi1 N1 3.102(2)
Bi1 N4 3.1764(19)
N3 C20 1.458(3)
N3 C21 1.459(3)
N3 C19 1.464(3)
N4 C24 1.454(3)
N4 C22 1.457(3)
N4 C23 1.458(3)
N2 C11 1.457(3)
N2 C12 1.464(3)
N2 C10 1.469(3)
N1 C9 1.458(3)
N1 C8 1.462(3)
N1 C7 1.466(3)
C1 C6 1.403(3)
C1 C2 1.410(3)
C2 C3 1.389(3)
C2 C7 1.514(3)
C3 C4 1.379(4)
C4 C5 1.383(3)
C5 C6 1.395(3)
C6 C10 1.510(3)
C13 C14 1.410(3)
C13 C18 1.418(3)
C14 C15 1.398(3)
C14 C19 1.517(3)
C15 C16 1.382(3)
C16 C17 1.387(3)
C17 C18 1.389(3)
C18 C22 1.517(3)
C25 C26 1.453(4)
C26 C27 1.282(5)
